data_2241642
loop_
_publ_author_name
'Ibragimov, Aziz B.'

_publ_section_title
;
 Crystal structure of
 bis(triethanolamine-\k^3^<i>N</i>,<i>O</i>,<i>O</i>')nickel(II)
 bis(3-hydroxybenzoate) tetrahydrate
;
_journal_coeditor_code WM5282
_journal_issue 5
_journal_name_full 'Acta Crystallographica Section E'
_journal_page_first 643
_journal_page_last 647
_journal_paper_doi 10.1107/S2056989016005521
_journal_volume 72
_journal_year 2016
_chemical_formula_iupac '[Ni (C6 H15 N O3)2] (C7 H5 O3)2, 4H2 O'
_chemical_formula_moiety 'C12 H30 N2 Ni O6 2+, 2(C7 H5 O3 -), 4(H2 O)'
_chemical_formula_sum 'C26 H48 N2 Ni O16'
_chemical_formula_weight 703.37
_chemical_name_systematic
;
Bis(triethanolamine-\k^3^<i>N</i>,<i>O</i>,<i>O</i>')nickel(II)
bis(3-hydroxybenzoate) tetrahydrate
;
_space_group_crystal_system monoclinic
_space_group_IT_number 14
_space_group_name_Hall '-P 2yn'
_space_group_name_H-M_alt 'P 1 21/n 1'
_symmetry_space_group_name_Hall '-P 2yn'
_symmetry_space_group_name_H-M 'P 1 21/n 1'
_atom_sites_solution_hydrogens mixed
_audit_creation_method
;
Olex2 1.2-beta
(compiled 2015.09.30 svn.r3233 for OlexSys, GUI svn.r5103)
;
_cell_angle_alpha 90
_cell_angle_beta 106.1835(15)
_cell_angle_gamma 90
_cell_formula_units_Z 2
_cell_length_a 8.40515(12)
_cell_length_b 21.4397(3)
_cell_length_c 9.48944(14)
_cell_measurement_reflns_used 7605
_cell_measurement_temperature 293(2)
_cell_measurement_theta_max 75.7900
_cell_measurement_theta_min 4.1110
_cell_volume 1642.27(4)
_computing_cell_refinement
;
CrysAlis PRO (Agilent, 2014)
;
_computing_data_collection
;
CrysAlis PRO (Agilent, 2014)
;
_computing_data_reduction
;
CrysAlis PRO (Agilent, 2014)
;
_computing_molecular_graphics
;
<i>OLEX2</i> (Dolomanov <i>et al.</i>,  2009)
;
_computing_publication_material
;
<i>OLEX2</i> (Dolomanov <i>et al.</i>,  2009)
;
_computing_structure_refinement
;
<i>OLEX2</i> (Dolomanov <i>et al.</i>,  2009)
;
_computing_structure_solution
;
<i>OLEX2</i> (Dolomanov <i>et al.</i>,  2009)
;
_diffrn_ambient_temperature 293(2)
_diffrn_detector_area_resol_mean 10.2576
_diffrn_measured_fraction_theta_full 1.000
_diffrn_measured_fraction_theta_max 0.991
_diffrn_measurement_device 'four-circle diffractometer'
_diffrn_measurement_device_type 'Agilent Xcalibur Ruby'
_diffrn_measurement_method '\w scans'
_diffrn_radiation_monochromator graphite
_diffrn_radiation_type CuK\a
_diffrn_radiation_wavelength 1.54184
_diffrn_reflns_av_R_equivalents 0.0296
_diffrn_reflns_limit_h_max 10
_diffrn_reflns_limit_h_min -10
_diffrn_reflns_limit_k_max 26
_diffrn_reflns_limit_k_min -23
_diffrn_reflns_limit_l_max 7
_diffrn_reflns_limit_l_min -11
_diffrn_reflns_number 12555
_diffrn_reflns_theta_full 67.684
_diffrn_reflns_theta_max 75.935
_diffrn_reflns_theta_min 4.124
_exptl_absorpt_coefficient_mu 1.503
_exptl_absorpt_correction_T_max 1.00000
_exptl_absorpt_correction_T_min 0.91206
_exptl_absorpt_correction_type multi-scan
_exptl_absorpt_process_details
;
(<i>CrysAlis PRO</i>; Agilent, 2014)
;
_exptl_crystal_colour light-green
_exptl_crystal_density_diffrn 1.422
_exptl_crystal_description prism
_exptl_crystal_F_000 748
_exptl_crystal_size_max 0.32
_exptl_crystal_size_mid 0.14
_exptl_crystal_size_min 0.12
_refine_diff_density_max 0.257
_refine_diff_density_min -0.439
_refine_ls_extinction_coef 0.0013(3)
_refine_ls_extinction_expression Fc^*^=kFc[1+0.001xFc^2^\l^3^/sin(2\q)]^-1/4^
_refine_ls_extinction_method
;
SHELXL2014 (Sheldrick, 2015)
;
_refine_ls_goodness_of_fit_ref 1.029
_refine_ls_hydrogen_treatment mixed
_refine_ls_matrix_type full
_refine_ls_number_parameters 226
_refine_ls_number_reflns 3399
_refine_ls_number_restraints 3
_refine_ls_restrained_S_all 1.034
_refine_ls_R_factor_all 0.0417
_refine_ls_R_factor_gt 0.0381
_refine_ls_shift/su_max 0.000
_refine_ls_shift/su_mean 0.000
_refine_ls_structure_factor_coef Fsqd
_refine_ls_weighting_details 'w=1/[\s^2^(Fo^2^)+(0.0717P)^2^+0.3396P] where P=(Fo^2^+2Fc^2^)/3'
_refine_ls_weighting_scheme calc
_refine_ls_wR_factor_gt 0.1108
_refine_ls_wR_factor_ref 0.1148
_reflns_number_gt 3066
_reflns_number_total 3399
_reflns_threshold_expression 'I > 2\s(I)'
_cod_data_source_file wm5282sup1.cif
_cod_data_source_block I
_cod_database_code 2241642
_shelx_space_group_comment
;
The symmetry employed for this shelxl refinement is uniquely defined
by the following loop, which should always be used as a source of
symmetry information in preference to the above space-group names.
They are only intended as comments.
;

loop_
_space_group_symop_operation_xyz
'x, y, z'
'-x+1/2, y+1/2, -z+1/2'
'-x, -y, -z'
'x-1/2, -y-1/2, z-1/2'

loop_
_atom_site_type_symbol
_atom_site_label
_atom_site_fract_x
_atom_site_fract_y
_atom_site_fract_z
_atom_site_U_iso_or_equiv
_atom_site_adp_type
_atom_site_calc_flag
_atom_site_occupancy
Ni Ni1 0.5000 0.0000 0.5000 0.03393(15) Uani d 1
O O4 0.64514(15) 0.07781(5) 0.49590(13) 0.0419(3) Uani d 1
H H4 0.658(3) 0.0931(8) 0.4149(15) 0.063 Uiso d 1
O O5 0.34872(15) 0.02307(7) 0.29528(13) 0.0436(3) Uani d 1
O O2 0.61445(15) -0.13123(6) 0.82440(16) 0.0516(3) Uani d 1
N N1 0.38809(17) 0.06100(6) 0.61955(15) 0.0393(3) Uani d 1
O O1 0.34416(15) -0.11360(6) 0.76086(14) 0.0499(3) Uani d 1
C C7 0.4724(2) -0.14099(8) 0.83791(18) 0.0404(3) Uani d 1
O O3 0.1335(2) -0.23264(8) 1.1285(2) 0.0679(4) Uani d 1
H H3 0.0720 -0.2045 1.0868 0.102 Uiso calc 1
C C3 0.2777(2) -0.23037(8) 1.0902(2) 0.0470(4) Uani d 1
C C2 0.3022(2) -0.18851(8) 0.98698(19) 0.0417(4) Uani d 1
H H2 0.2181 -0.1609 0.9419 0.050 Uiso calc 1
C C10 0.4602(3) 0.04530(10) 0.77728(19) 0.0513(4) Uani d 1
H H10A 0.3929 0.0133 0.8049 0.062 Uiso calc 1
H H10B 0.4571 0.0820 0.8362 0.062 Uiso calc 1
C C1 0.4506(2) -0.18721(7) 0.94995(18) 0.0391(3) Uani d 1
C C9 0.6038(3) 0.13094(9) 0.5707(3) 0.0576(5) Uani d 1
H H9A 0.6147 0.1687 0.5179 0.069 Uiso calc 1
H H9B 0.6797 0.1337 0.6685 0.069 Uiso calc 1
C C6 0.5756(3) -0.22894(9) 1.0159(2) 0.0529(5) Uani d 1
H H6A 0.6756 -0.2287 0.9919 0.063 Uiso calc 1
C C8 0.4288(3) 0.12535(9) 0.5813(3) 0.0559(5) Uani d 1
H H8A 0.4134 0.1541 0.6552 0.067 Uiso calc 1
H H8B 0.3526 0.1372 0.4880 0.067 Uiso calc 1
C C4 0.4027(3) -0.27183(9) 1.1560(2) 0.0576(5) Uani d 1
H H4A 0.3879 -0.3001 1.2257 0.069 Uiso calc 1
C C11 0.6364(3) 0.02244(11) 0.8101(2) 0.0569(5) Uani d 1
H H11A 0.7093 0.0573 0.8081 0.068 Uiso calc 1
H H11B 0.6700 0.0043 0.9075 0.068 Uiso calc 1
O O6 0.1021(3) 0.06378(8) 0.7862(2) 0.0809(6) Uani d 1
H H6 0.0736 0.0271 0.7755 0.121 Uiso calc 1
C C5 0.5489(3) -0.27099(10) 1.1178(3) 0.0623(5) Uani d 1
H H5A 0.6319 -0.2993 1.1614 0.075 Uiso calc 1
C C12 0.2050(2) 0.05169(10) 0.5721(2) 0.0502(4) Uani d 1
H H12A 0.1833 0.0079 0.5847 0.060 Uiso calc 1
H H12B 0.1663 0.0606 0.4679 0.060 Uiso calc 1
C C13 0.1006(3) 0.08968(11) 0.6485(3) 0.0642(5) Uani d 1
H H13A 0.1428 0.1320 0.6627 0.077 Uiso calc 1
H H13B -0.0126 0.0914 0.5865 0.077 Uiso calc 1
O O2W 0.9448(2) 0.06186(9) 0.2035(2) 0.0775(5) Uani d 1
H H2WA 0.8479 0.0746 0.1994 0.116 Uiso d 1
H H2WB 0.9679 0.0715 0.1246 0.116 Uiso d 1
O O1W -0.06671(19) -0.13462(7) 0.99258(17) 0.0543(3) Uani d 1
H H1WA -0.164(4) -0.1390(14) 0.942(3) 0.079(9) Uiso d 1
H H1WB -0.092(6) -0.103(2) 1.070(6) 0.164(18) Uiso d 1
H H5 0.359(3) 0.0545(13) 0.266(3) 0.061(7) Uiso d 1

loop_
_atom_site_aniso_label
_atom_site_aniso_U_11
_atom_site_aniso_U_22
_atom_site_aniso_U_33
_atom_site_aniso_U_12
_atom_site_aniso_U_13
_atom_site_aniso_U_23
Ni1 0.0372(2) 0.0332(2) 0.0320(2) -0.00273(13) 0.01073(15) -0.00022(13)
O4 0.0463(6) 0.0390(6) 0.0429(6) -0.0054(5) 0.0164(5) 0.0025(5)
O5 0.0452(6) 0.0453(7) 0.0386(6) -0.0013(5) 0.0085(5) 0.0060(5)
O2 0.0403(6) 0.0553(7) 0.0605(8) 0.0006(5) 0.0163(6) 0.0172(6)
N1 0.0426(7) 0.0375(7) 0.0391(7) -0.0020(5) 0.0137(6) -0.0040(5)
O1 0.0419(6) 0.0581(7) 0.0514(7) 0.0046(5) 0.0161(5) 0.0212(6)
C7 0.0417(8) 0.0388(8) 0.0408(8) -0.0003(6) 0.0115(6) 0.0049(6)
O3 0.0679(10) 0.0702(10) 0.0772(10) 0.0026(7) 0.0396(8) 0.0252(8)
C3 0.0547(10) 0.0437(9) 0.0450(9) -0.0046(7) 0.0179(8) 0.0048(7)
C2 0.0446(9) 0.0387(8) 0.0408(8) 0.0010(6) 0.0100(7) 0.0068(6)
C10 0.0624(11) 0.0543(10) 0.0376(9) -0.0011(8) 0.0148(8) -0.0101(7)
C1 0.0427(8) 0.0358(8) 0.0375(8) -0.0021(6) 0.0088(6) 0.0033(6)
C9 0.0719(13) 0.0399(9) 0.0674(12) -0.0155(8) 0.0303(10) -0.0105(8)
C6 0.0481(10) 0.0477(10) 0.0625(12) 0.0070(8) 0.0145(8) 0.0125(8)
C8 0.0698(13) 0.0356(9) 0.0706(12) 0.0017(8) 0.0331(10) -0.0030(8)
C4 0.0707(13) 0.0491(10) 0.0519(11) -0.0012(9) 0.0154(9) 0.0189(8)
C11 0.0608(12) 0.0601(11) 0.0409(9) -0.0055(9) -0.0005(8) -0.0077(8)
O6 0.1092(15) 0.0688(10) 0.0874(12) -0.0059(10) 0.0650(12) -0.0136(9)
C5 0.0629(12) 0.0523(11) 0.0677(13) 0.0123(9) 0.0115(10) 0.0233(10)
C12 0.0419(9) 0.0595(11) 0.0515(10) 0.0006(8) 0.0169(8) -0.0084(8)
C13 0.0583(12) 0.0652(13) 0.0775(14) 0.0078(10) 0.0331(11) -0.0063(11)
O2W 0.0663(10) 0.0802(11) 0.0964(14) 0.0154(9) 0.0401(10) 0.0171(10)
O1W 0.0444(7) 0.0649(9) 0.0559(8) 0.0029(6) 0.0179(6) -0.0039(6)

loop_
_atom_type_symbol
_atom_type_description
_atom_type_scat_dispersion_real
_atom_type_scat_dispersion_imag
_atom_type_scat_source
C C 0.0181 0.0091 'International Tables Vol C Tables 4.2.6.8 and 6.1.1.4'
H H 0.0000 0.0000 'International Tables Vol C Tables 4.2.6.8 and 6.1.1.4'
N N 0.0311 0.0180 'International Tables Vol C Tables 4.2.6.8 and 6.1.1.4'
O O 0.0492 0.0322 'International Tables Vol C Tables 4.2.6.8 and 6.1.1.4'
Ni Ni -3.0029 0.5091 'International Tables Vol C Tables 4.2.6.8 and 6.1.1.4'

loop_
_geom_angle_atom_site_label_1
_geom_angle_atom_site_label_2
_geom_angle_atom_site_label_3
_geom_angle_site_symmetry_1
_geom_angle_site_symmetry_3
_geom_angle
O4 Ni1 O4 . 3_656 180.0
O4 Ni1 N1 3_656 3_656 82.22(5)
O4 Ni1 N1 . 3_656 97.78(5)
O4 Ni1 N1 . . 82.22(5)
O4 Ni1 N1 3_656 . 97.78(5)
O5 Ni1 O4 . 3_656 89.95(5)
O5 Ni1 O4 3_656 . 89.94(5)
O5 Ni1 O4 . . 90.05(5)
O5 Ni1 O4 3_656 3_656 90.06(5)
O5 Ni1 O5 3_656 . 180.0
O5 Ni1 N1 . . 96.16(5)
O5 Ni1 N1 . 3_656 83.84(5)
O5 Ni1 N1 3_656 3_656 96.16(5)
O5 Ni1 N1 3_656 . 83.84(5)
N1 Ni1 N1 3_656 . 180.0
Ni1 O4 H4 . . 122.6(12)
C9 O4 Ni1 . . 113.85(10)
C9 O4 H4 . . 104.1(12)
Ni1 O5 H5 . . 118(2)
C11 O5 Ni1 3_656 . 110.15(11)
C11 O5 H5 3_656 . 108(2)
C10 N1 Ni1 . . 106.39(11)
C10 N1 C8 . . 113.44(15)
C10 N1 C12 . . 111.71(14)
C8 N1 Ni1 . . 105.96(11)
C8 N1 C12 . . 109.74(15)
C12 N1 Ni1 . . 109.32(10)
O2 C7 O1 . . 123.06(15)
O2 C7 C1 . . 119.38(15)
O1 C7 C1 . . 117.56(14)
C3 O3 H3 . . 109.5
O3 C3 C2 . . 122.12(17)
O3 C3 C4 . . 118.51(17)
C4 C3 C2 . . 119.37(18)
C3 C2 H2 . . 119.5
C3 C2 C1 . . 120.92(16)
C1 C2 H2 . . 119.5
N1 C10 H10A . . 109.1
N1 C10 H10B . . 109.1
N1 C10 C11 . . 112.46(15)
H10A C10 H10B . . 107.8
C11 C10 H10A . . 109.1
C11 C10 H10B . . 109.1
C2 C1 C7 . . 119.25(14)
C2 C1 C6 . . 119.57(16)
C6 C1 C7 . . 121.18(16)
O4 C9 H9A . . 109.6
O4 C9 H9B . . 109.6
O4 C9 C8 . . 110.20(15)
H9A C9 H9B . . 108.1
C8 C9 H9A . . 109.6
C8 C9 H9B . . 109.6
C1 C6 H6A . . 120.5
C5 C6 C1 . . 118.99(19)
C5 C6 H6A . . 120.5
N1 C8 C9 . . 112.60(16)
N1 C8 H8A . . 109.1
N1 C8 H8B . . 109.1
C9 C8 H8A . . 109.1
C9 C8 H8B . . 109.1
H8A C8 H8B . . 107.8
C3 C4 H4A . . 120.2
C5 C4 C3 . . 119.62(17)
C5 C4 H4A . . 120.2
O5 C11 C10 3_656 . 110.50(15)
O5 C11 H11A 3_656 . 109.5
O5 C11 H11B 3_656 . 109.5
C10 C11 H11A . . 109.5
C10 C11 H11B . . 109.5
H11A C11 H11B . . 108.1
C13 O6 H6 . . 109.5
C6 C5 H5A . . 119.2
C4 C5 C6 . . 121.53(18)
C4 C5 H5A . . 119.2
N1 C12 H12A . . 107.8
N1 C12 H12B . . 107.8
N1 C12 C13 . . 117.92(17)
H12A C12 H12B . . 107.2
C13 C12 H12A . . 107.8
C13 C12 H12B . . 107.8
O6 C13 C12 . . 111.83(19)
O6 C13 H13A . . 109.2
O6 C13 H13B . . 109.2
C12 C13 H13A . . 109.2
C12 C13 H13B . . 109.2
H13A C13 H13B . . 107.9
H2WA O2W H2WB . . 109.4
H1WA O1W H1WB . . 97(3)

loop_
_geom_bond_atom_site_label_1
_geom_bond_atom_site_label_2
_geom_bond_site_symmetry_2
_geom_bond_distance
Ni1 O4 3_656 2.0735(11)
Ni1 O4 . 2.0734(11)
Ni1 O5 . 2.0636(12)
Ni1 O5 3_656 2.0636(12)
Ni1 N1 3_656 2.1158(13)
Ni1 N1 . 2.1158(13)
O4 H4 . 0.869(9)
O4 C9 . 1.435(2)
O5 C11 3_656 1.427(2)
O5 H5 . 0.74(3)
O2 C7 . 1.253(2)
N1 C10 . 1.488(2)
N1 C8 . 1.491(2)
N1 C12 . 1.491(2)
O1 C7 . 1.266(2)
C7 C1 . 1.501(2)
O3 H3 . 0.8200
O3 C3 . 1.359(2)
C3 C2 . 1.386(2)
C3 C4 . 1.385(3)
C2 H2 . 0.9300
C2 C1 . 1.387(2)
C10 H10A . 0.9700
C10 H10B . 0.9700
C10 C11 . 1.508(3)
C1 C6 . 1.389(2)
C9 H9A . 0.9700
C9 H9B . 0.9700
C9 C8 . 1.507(3)
C6 H6A . 0.9300
C6 C5 . 1.385(3)
C8 H8A . 0.9700
C8 H8B . 0.9700
C4 H4A . 0.9300
C4 C5 . 1.375(3)
C11 O5 3_656 1.427(2)
C11 H11A . 0.9700
C11 H11B . 0.9700
O6 H6 . 0.8200
O6 C13 . 1.417(3)
C5 H5A . 0.9300
C12 H12A . 0.9700
C12 H12B . 0.9700
C12 C13 . 1.521(3)
C13 H13A . 0.9700
C13 H13B . 0.9700
O2W H2WA . 0.8498
O2W H2WB . 0.8500
O1W H1WA . 0.83(3)
O1W H1WB . 1.07(5)

loop_
_geom_hbond_atom_site_label_D
_geom_hbond_atom_site_label_H
_geom_hbond_atom_site_label_A
_geom_hbond_site_symmetry_A
_geom_hbond_distance_DH
_geom_hbond_distance_HA
_geom_hbond_distance_DA
_geom_hbond_angle_DHA
O1W H1WA O2 1_455 0.83(3) 1.89(3) 2.711(2) 168(3)
O1W H1WB O6 3_557 1.06(5) 1.63(3) 2.674(2) 168(4)
O2W H2WA O1 3_656 0.85 1.95 2.775(2) 165
O2W H2WB O1W 3_656 0.85 2.07 2.830(2) 149
O3 H3 O1W . 0.82 1.96 2.775(2) 177
O4 H4 O1 3_656 0.870(17) 1.720(15) 2.579(2) 169(2)
O5 H5 O2 3_656 0.74(3) 1.90(3) 2.638(2) 175(3)
O6 H6 O2W 3_656 0.82 1.93 2.728(3) 165.00

loop_
_geom_torsion_atom_site_label_1
_geom_torsion_atom_site_label_2
_geom_torsion_atom_site_label_3
_geom_torsion_atom_site_label_4
_geom_torsion_site_symmetry_4
_geom_torsion
Ni1 O4 C9 C8 . -22.1(2)
Ni1 N1 C10 C11 . 31.50(18)
Ni1 N1 C8 C9 . -40.0(2)
Ni1 N1 C12 C13 . 177.98(15)
O4 C9 C8 N1 . 42.1(2)
O2 C7 C1 C2 . 166.38(16)
O2 C7 C1 C6 . -14.2(3)
N1 C10 C11 O5 3_656 -46.7(2)
N1 C12 C13 O6 . -79.9(2)
O1 C7 C1 C2 . -13.7(2)
O1 C7 C1 C6 . 165.70(18)
C7 C1 C6 C5 . -179.51(19)
O3 C3 C2 C1 . 180.00(18)
O3 C3 C4 C5 . 179.2(2)
C3 C2 C1 C7 . -179.82(16)
C3 C2 C1 C6 . 0.8(3)
C3 C4 C5 C6 . 0.9(4)
C2 C3 C4 C5 . -0.2(3)
C2 C1 C6 C5 . -0.1(3)
C10 N1 C8 C9 . 76.4(2)
C10 N1 C12 C13 . 60.5(2)
C1 C6 C5 C4 . -0.7(4)
C8 N1 C10 C11 . -84.60(19)
C8 N1 C12 C13 . -66.2(2)
C4 C3 C2 C1 . -0.6(3)
C12 N1 C10 C11 . 150.73(16)
C12 N1 C8 C9 . -157.89(17)

_cod_database_fobs_code 2241642
